data_7200665
loop_
_publ_author_name
'Lin, Xiao-Ming'
'Fang, Hua-Cai'
'Zhou, Zheng-Yuan'
'Chen, Li'
'Zhao, Jing-Wei'
'Zhu, Shi-Zheng'
'Cai, Yue-Peng'

_publ_section_title
;
 Temperature- and solvent-controlled dimensionality in a zinc
 6-(1H-benzoimidazol-2-yl)pyridinecarboxylate system
;
_journal_issue 5
_journal_name_full CrystEngComm
_journal_page_first 847
_journal_paper_doi 10.1039/b819800d
_journal_volume 11
_journal_year 2009
_chemical_formula_moiety 'C26 H16 N6 O4 Zn, 2(H2 O)'
_chemical_formula_sum 'C26 H20 N6 O6 Zn'
_chemical_formula_weight 577.85
_chemical_name_systematic
;
?
;
_space_group_IT_number 14
_symmetry_cell_setting monoclinic
_symmetry_space_group_name_Hall '-P 2ybc'
_symmetry_space_group_name_H-M 'P 1 21/c 1'
_atom_sites_solution_hydrogens geom
_atom_sites_solution_primary direct
_atom_sites_solution_secondary difmap
_audit_creation_method SHELXL-97
_cell_angle_alpha 90.00
_cell_angle_beta 110.2470(10)
_cell_angle_gamma 90.00
_cell_formula_units_Z 4
_cell_length_a 9.8996(2)
_cell_length_b 20.2275(3)
_cell_length_c 13.4810(2)
_cell_measurement_reflns_used 4573
_cell_measurement_temperature 298(2)
_cell_measurement_theta_max 23.30
_cell_measurement_theta_min 2.58
_cell_volume 2532.69(8)
_computing_cell_refinement 'Bruker SMART'
_computing_data_collection 'Bruker SMART'
_computing_data_reduction 'Bruker SAINT'
_computing_molecular_graphics 'Bruker SHELXTL'
_computing_publication_material 'Bruker SHELXTL'
_computing_structure_refinement 'SHELXL-97 (Sheldrick, 1997)'
_computing_structure_solution 'SHELXS-97 (Sheldrick, 1990)'
_diffrn_ambient_temperature 298(2)
_diffrn_measured_fraction_theta_full 0.998
_diffrn_measured_fraction_theta_max 0.998
_diffrn_measurement_device_type 'CCD area detector'
_diffrn_measurement_method 'phi and omega scans'
_diffrn_radiation_monochromator graphite
_diffrn_radiation_source 'fine-focus sealed tube'
_diffrn_radiation_type MoK\a
_diffrn_radiation_wavelength 0.71073
_diffrn_reflns_av_R_equivalents 0.0356
_diffrn_reflns_av_sigmaI/netI 0.0311
_diffrn_reflns_limit_h_max 10
_diffrn_reflns_limit_h_min -11
_diffrn_reflns_limit_k_max 16
_diffrn_reflns_limit_k_min -24
_diffrn_reflns_limit_l_max 16
_diffrn_reflns_limit_l_min -16
_diffrn_reflns_number 18882
_diffrn_reflns_theta_full 25.50
_diffrn_reflns_theta_max 25.50
_diffrn_reflns_theta_min 2.41
_exptl_absorpt_coefficient_mu 1.024
_exptl_absorpt_correction_T_max 0.8371
_exptl_absorpt_correction_T_min 0.7766
_exptl_absorpt_correction_type multi-scan
_exptl_absorpt_process_details 'SADABS (Sheldrick, 1996)'
_exptl_crystal_colour colorless
_exptl_crystal_density_diffrn 1.515
_exptl_crystal_density_method 'not measured'
_exptl_crystal_description block
_exptl_crystal_F_000 1184
_exptl_crystal_size_max 0.26
_exptl_crystal_size_mid 0.23
_exptl_crystal_size_min 0.18
_refine_diff_density_max 0.685
_refine_diff_density_min -0.420
_refine_diff_density_rms 0.075
_refine_ls_extinction_method none
_refine_ls_goodness_of_fit_ref 1.076
_refine_ls_hydrogen_treatment mixed
_refine_ls_matrix_type full
_refine_ls_number_parameters 379
_refine_ls_number_reflns 4712
_refine_ls_number_restraints 9
_refine_ls_restrained_S_all 1.075
_refine_ls_R_factor_all 0.0614
_refine_ls_R_factor_gt 0.0471
_refine_ls_shift/su_max 0.002
_refine_ls_shift/su_mean 0.000
_refine_ls_structure_factor_coef Fsqd
_refine_ls_weighting_details 'calc w=1/[\s^2^(Fo^2^)+(0.0724P)^2^+2.5253P] where P=(Fo^2^+2Fc^2^)/3'
_refine_ls_weighting_scheme calc
_refine_ls_wR_factor_gt 0.1330
_refine_ls_wR_factor_ref 0.1437
_reflns_number_gt 3740
_reflns_number_total 4712
_reflns_threshold_expression >2sigma(I)
_cod_data_source_file b819800d.txt
_cod_data_source_block c1
_cod_depositor_comments
;
The following automatic conversions were performed:
'_symmetry_cell_setting' value 'Monoclinic' changed to 'monoclinic'
according to '/home/saulius/struct/CIF-dictionaries/cif_core.dic'
dictionary named 'cif_core.dic' version 2.4.1 from 2010-06-29.

Automatic conversion script
Id: cif_fix_enum 1527 2010-12-29 10:47:43Z saulius 
;
_cod_original_cell_volume 2532.69(7)
_cod_original_sg_symbol_H-M P2(1)/c
_cod_database_code 7200665

loop_
_symmetry_equiv_pos_as_xyz
'x, y, z'
'-x, y+1/2, -z+1/2'
'-x, -y, -z'
'x, -y-1/2, z-1/2'

loop_
_atom_site_label
_atom_site_type_symbol
_atom_site_fract_x
_atom_site_fract_y
_atom_site_fract_z
_atom_site_U_iso_or_equiv
_atom_site_adp_type
_atom_site_occupancy
_atom_site_symmetry_multiplicity
_atom_site_calc_flag
_atom_site_refinement_flags
_atom_site_disorder_assembly
_atom_site_disorder_group
Zn1 Zn 0.73294(2) 1.010063(10) 0.758121(14) 0.04080(6) Uani 1 1 d . . .
O1 O 0.63781(13) 0.98019(6) 0.88404(9) 0.0490(4) Uani 1 1 d . . .
O2 O 0.53326(17) 0.89021(9) 0.92052(11) 0.0840(5) Uani 1 1 d . . .
O3 O 0.58994(13) 1.09238(6) 0.71839(9) 0.0492(4) Uani 1 1 d . . .
O4 O 0.59671(17) 1.20221(7) 0.72666(15) 0.0817(6) Uani 1 1 d . . .
O1W O 0.6019(2) 0.92733(12) 0.12869(15) 0.1205(8) Uani 1 1 d D . .
H1WA H 0.5945(15) 0.9366(7) 0.0660(4) 0.181 Uiso 1 1 d D . .
H1WB H 0.5555(9) 0.8930(4) 0.1334(11) 0.181 Uiso 1 1 d D . .
O2W O 0.2761(4) 0.1726(2) 0.7262(4) 0.178(3) Uani 0.50 1 d PD . .
H2WA H 0.2246(9) 0.1388(4) 0.7162(15) 0.267 Uiso 0.50 1 d PD . .
H2WB H 0.3132(8) 0.1813(9) 0.6805(6) 0.267 Uiso 0.50 1 d PD . .
O2W' O 0.3514(4) 0.2489(2) 0.5683(3) 0.251(3) Uani 0.50 1 d PD . .
H2WA' H 0.3286(13) 0.2127(4) 0.5885(10) 0.377 Uiso 0.50 1 d PD . .
H2WB' H 0.3859(8) 0.2484(11) 0.5196(5) 0.377 Uiso 0.50 1 d PD . .
N1 N 0.75031(16) 1.00778(7) 0.59912(10) 0.0428(4) Uani 1 1 d . . .
N2 N 0.66462(18) 0.95780(8) 0.44293(11) 0.0525(5) Uani 1 1 d . . .
H2 H 0.6164 0.9305 0.3947 0.063 Uiso 1 1 calc R . .
N3 N 0.60386(14) 0.93593(7) 0.69175(10) 0.0393(4) Uani 1 1 d . . .
N4 N 0.92488(13) 0.95711(7) 0.83694(9) 0.0360(4) Uani 1 1 d . . .
N5 N 1.15808(14) 0.96703(7) 0.92996(10) 0.0401(4) Uani 1 1 d . . .
H5 H 1.2394 0.9851 0.9646 0.048 Uiso 1 1 calc R . .
N6 N 0.86228(14) 1.08201(7) 0.82691(9) 0.0356(4) Uani 1 1 d . . .
C1 C 0.80832(19) 1.03854(9) 0.53189(13) 0.0458(5) Uani 1 1 d . . .
C2 C 0.9052(2) 1.09030(11) 0.54955(16) 0.0603(6) Uani 1 1 d . . .
H2A H 0.9417 1.1108 0.6152 0.072 Uiso 1 1 calc R . .
C3 C 0.9454(2) 1.11042(13) 0.46597(18) 0.0751(8) Uani 1 1 d . . .
H3 H 1.0106 1.1450 0.4751 0.090 Uiso 1 1 calc R . .
C4 C 0.8890(3) 1.07916(14) 0.36758(17) 0.0814(8) Uani 1 1 d . . .
H4 H 0.9173 1.0942 0.3126 0.098 Uiso 1 1 calc R . .
C5 C 0.7947(3) 1.02768(13) 0.34848(15) 0.0705(7) Uani 1 1 d . . .
H5A H 0.7589 1.0076 0.2825 0.085 Uiso 1 1 calc R . .
C6 C 0.7545(2) 1.00673(10) 0.43244(14) 0.0509(6) Uani 1 1 d . . .
C7 C 0.66608(19) 0.96050(9) 0.54349(12) 0.0441(5) Uani 1 1 d . . .
C8 C 0.58829(19) 0.91746(9) 0.59275(13) 0.0449(5) Uani 1 1 d . . .
C9 C 0.5084(3) 0.86225(11) 0.54754(16) 0.0682(7) Uani 1 1 d . . .
H9 H 0.4972 0.8497 0.4788 0.082 Uiso 1 1 calc R . .
C10 C 0.4451(3) 0.82588(11) 0.60766(18) 0.0795(8) Uani 1 1 d . . .
H10 H 0.3914 0.7883 0.5792 0.095 Uiso 1 1 calc R . .
C11 C 0.4616(2) 0.84528(10) 0.70869(16) 0.0655(7) Uani 1 1 d . . .
H11 H 0.4193 0.8214 0.7492 0.079 Uiso 1 1 calc R . .
C12 C 0.54261(19) 0.90116(9) 0.74887(14) 0.0468(5) Uani 1 1 d . . .
C13 C 0.57190(19) 0.92583(10) 0.86034(14) 0.0503(6) Uani 1 1 d . . .
C14 C 0.98484(16) 0.89491(8) 0.85112(11) 0.0356(4) Uani 1 1 d . . .
C15 C 0.9231(2) 0.83314(9) 0.81714(13) 0.0472(5) Uani 1 1 d . . .
H15 H 0.8252 0.8289 0.7792 0.057 Uiso 1 1 calc R . .
C16 C 1.0118(2) 0.77918(10) 0.84166(14) 0.0552(6) Uani 1 1 d . . .
H16 H 0.9728 0.7375 0.8208 0.066 Uiso 1 1 calc R . .
C17 C 1.1597(2) 0.78501(10) 0.89732(15) 0.0598(6) Uani 1 1 d . . .
H17 H 1.2169 0.7473 0.9102 0.072 Uiso 1 1 calc R . .
C18 C 1.2229(2) 0.84543(10) 0.93373(14) 0.0512(6) Uani 1 1 d . . .
H18 H 1.3207 0.8492 0.9722 0.061 Uiso 1 1 calc R . .
C19 C 1.13274(17) 0.90027(9) 0.90988(12) 0.0388(5) Uani 1 1 d . . .
C20 C 1.03104(17) 0.99848(8) 0.88485(11) 0.0352(4) Uani 1 1 d . . .
C21 C 1.00154(16) 1.06928(8) 0.88128(11) 0.0360(4) Uani 1 1 d . . .
C22 C 1.09613(19) 1.12057(10) 0.92541(13) 0.0485(5) Uani 1 1 d . . .
H22 H 1.1927 1.1122 0.9630 0.058 Uiso 1 1 calc R . .
C23 C 1.0435(2) 1.18460(10) 0.91226(14) 0.0534(6) Uani 1 1 d . . .
H23 H 1.1048 1.2197 0.9418 0.064 Uiso 1 1 calc R . .
C24 C 0.9009(2) 1.19638(9) 0.85575(14) 0.0495(5) Uani 1 1 d . . .
H24 H 0.8653 1.2394 0.8463 0.059 Uiso 1 1 calc R . .
C25 C 0.81057(18) 1.14347(8) 0.81303(12) 0.0404(5) Uani 1 1 d . . .
C26 C 0.6515(2) 1.14772(9) 0.74790(14) 0.0465(5) Uani 1 1 d . . .

loop_
_atom_site_aniso_label
_atom_site_aniso_U_11
_atom_site_aniso_U_22
_atom_site_aniso_U_33
_atom_site_aniso_U_23
_atom_site_aniso_U_13
_atom_site_aniso_U_12
Zn1 0.04066(10) 0.03650(10) 0.04226(9) -0.00088(8) 0.01057(8) -0.00062(8)
O1 0.0441(6) 0.0500(7) 0.0533(6) -0.0055(5) 0.0173(5) -0.0116(6)
O2 0.0947(9) 0.0980(11) 0.0653(7) -0.0008(8) 0.0353(7) -0.0469(8)
O3 0.0457(6) 0.0407(6) 0.0531(6) -0.0073(5) 0.0070(5) -0.0013(5)
O4 0.0670(9) 0.0386(7) 0.1158(12) -0.0024(8) 0.0015(9) 0.0153(7)
O1W 0.0930(11) 0.160(2) 0.1119(12) -0.0357(13) 0.0400(10) 0.0202(13)
O2W 0.100(3) 0.152(4) 0.274(6) 0.115(4) 0.054(3) 0.053(3)
O2W' 0.163(3) 0.199(4) 0.255(5) -0.132(4) -0.103(4) 0.132(3)
N1 0.0529(8) 0.0384(8) 0.0327(6) -0.0014(6) 0.0091(6) -0.0017(6)
N2 0.0702(9) 0.0453(8) 0.0343(6) -0.0070(6) 0.0083(6) 0.0015(8)
N3 0.0372(6) 0.0336(7) 0.0397(6) 0.0032(6) 0.0041(5) -0.0012(6)
N4 0.0312(6) 0.0410(7) 0.0335(6) 0.0000(5) 0.0080(5) -0.0018(6)
N5 0.0290(6) 0.0423(7) 0.0445(6) 0.0006(6) 0.0071(5) -0.0051(6)
N6 0.0390(6) 0.0352(7) 0.0320(5) -0.0010(5) 0.0115(5) -0.0011(6)
C1 0.0499(9) 0.0448(10) 0.0407(7) 0.0054(7) 0.0131(7) 0.0058(8)
C2 0.0632(11) 0.0569(12) 0.0572(10) 0.0045(9) 0.0161(9) -0.0053(10)
C3 0.0690(12) 0.0764(15) 0.0857(12) 0.0232(11) 0.0343(10) -0.0030(12)
C4 0.0848(13) 0.1085(19) 0.0666(10) 0.0246(12) 0.0460(9) 0.0140(14)
C5 0.0893(14) 0.0805(15) 0.0479(9) 0.0036(10) 0.0315(9) 0.0111(13)
C6 0.0563(10) 0.0557(11) 0.0392(8) 0.0022(8) 0.0147(7) 0.0120(9)
C7 0.0518(9) 0.0383(9) 0.0349(7) -0.0012(7) 0.0058(7) 0.0064(8)
C8 0.0489(9) 0.0353(9) 0.0395(8) 0.0018(7) 0.0012(7) -0.0014(8)
C9 0.0889(15) 0.0500(11) 0.0461(10) -0.0070(9) -0.0015(10) -0.0158(11)
C10 0.0963(16) 0.0506(11) 0.0650(12) -0.0014(10) -0.0058(12) -0.0327(11)
C11 0.0686(12) 0.0534(11) 0.0580(11) 0.0107(9) 0.0010(10) -0.0225(10)
C12 0.0390(8) 0.0415(9) 0.0494(9) 0.0073(8) 0.0019(7) -0.0075(8)
C13 0.0391(8) 0.0561(11) 0.0532(9) 0.0031(8) 0.0129(7) -0.0094(8)
C14 0.0340(7) 0.0396(9) 0.0331(6) -0.0023(6) 0.0116(6) -0.0018(7)
C15 0.0450(9) 0.0486(10) 0.0443(8) -0.0066(8) 0.0108(7) -0.0052(8)
C16 0.0644(11) 0.0389(10) 0.0581(10) -0.0101(8) 0.0159(9) -0.0012(9)
C17 0.0669(11) 0.0481(11) 0.0632(10) 0.0004(9) 0.0211(9) 0.0152(10)
C18 0.0411(9) 0.0534(11) 0.0555(9) 0.0026(8) 0.0119(8) 0.0081(8)
C19 0.0360(7) 0.0423(9) 0.0379(7) -0.0003(7) 0.0126(6) 0.0003(7)
C20 0.0328(7) 0.0418(9) 0.0307(6) 0.0007(6) 0.0106(6) -0.0035(7)
C21 0.0366(7) 0.0388(9) 0.0336(6) 0.0000(6) 0.0134(6) -0.0040(7)
C22 0.0423(9) 0.0527(11) 0.0467(8) -0.0006(8) 0.0106(7) -0.0090(8)
C23 0.0561(10) 0.0435(10) 0.0551(9) -0.0077(8) 0.0122(8) -0.0174(9)
C24 0.0594(10) 0.0330(9) 0.0549(9) -0.0037(8) 0.0186(8) -0.0063(8)
C25 0.0494(9) 0.0352(8) 0.0361(7) -0.0014(6) 0.0143(6) 0.0001(7)
C26 0.0484(9) 0.0386(9) 0.0482(8) -0.0055(7) 0.0115(7) 0.0043(8)

loop_
_atom_type_symbol
_atom_type_description
_atom_type_scat_dispersion_real
_atom_type_scat_dispersion_imag
_atom_type_scat_source
C C 0.0033 0.0016 'International Tables Vol C Tables 4.2.6.8 and 6.1.1.4'
H H 0.0000 0.0000 'International Tables Vol C Tables 4.2.6.8 and 6.1.1.4'
N N 0.0061 0.0033 'International Tables Vol C Tables 4.2.6.8 and 6.1.1.4'
O O 0.0106 0.0060 'International Tables Vol C Tables 4.2.6.8 and 6.1.1.4'
Zn Zn 0.2839 1.4301 'International Tables Vol C Tables 4.2.6.8 and 6.1.1.4'

loop_
_geom_angle_atom_site_label_1
_geom_angle_atom_site_label_2
_geom_angle_atom_site_label_3
_geom_angle
_geom_angle_site_symmetry_1
_geom_angle_site_symmetry_3
_geom_angle_publ_flag
N6 Zn1 N3 178.57(5) . . ?
N6 Zn1 N4 79.12(5) . . ?
N3 Zn1 N4 99.84(5) . . ?
N6 Zn1 O3 78.81(5) . . ?
N3 Zn1 O3 102.14(5) . . ?
N4 Zn1 O3 157.48(5) . . ?
N6 Zn1 N1 102.62(6) . . ?
N3 Zn1 N1 78.45(6) . . ?
N4 Zn1 N1 96.81(5) . . ?
O3 Zn1 N1 92.32(5) . . ?
N6 Zn1 O1 102.44(5) . . ?
N3 Zn1 O1 76.55(5) . . ?
N4 Zn1 O1 91.28(5) . . ?
O3 Zn1 O1 89.12(5) . . ?
N1 Zn1 O1 154.69(5) . . ?
C13 O1 Zn1 110.59(12) . . ?
C26 O3 Zn1 113.89(11) . . ?
H1WA O1W H1WB 113.3(12) . . ?
H2WA O2W H2WB 116.8(17) . . ?
H2WB' O2W' H2WA' 118.2(16) . . ?
C7 N1 C1 106.19(14) . . ?
C7 N1 Zn1 108.71(12) . . ?
C1 N1 Zn1 144.96(11) . . ?
C7 N2 C6 106.99(15) . . ?
C7 N2 H2 126.5 . . ?
C6 N2 H2 126.5 . . ?
C12 N3 C8 120.57(15) . . ?
C12 N3 Zn1 119.45(11) . . ?
C8 N3 Zn1 119.73(12) . . ?
C20 N4 C14 106.18(12) . . ?
C20 N4 Zn1 110.36(11) . . ?
C14 N4 Zn1 143.20(10) . . ?
C20 N5 C19 107.10(13) . . ?
C20 N5 H5 126.5 . . ?
C19 N5 H5 126.5 . . ?
C25 N6 C21 121.81(14) . . ?
C25 N6 Zn1 118.21(10) . . ?
C21 N6 Zn1 119.86(11) . . ?
N1 C1 C2 130.57(17) . . ?
N1 C1 C6 108.19(16) . . ?
C2 C1 C6 121.23(19) . . ?
C3 C2 C1 117.48(19) . . ?
C3 C2 H2A 121.3 . . ?
C1 C2 H2A 121.3 . . ?
C2 C3 C4 120.5(2) . . ?
C2 C3 H3 119.8 . . ?
C4 C3 H3 119.8 . . ?
C5 C4 C3 123.2(2) . . ?
C5 C4 H4 118.4 . . ?
C3 C4 H4 118.4 . . ?
C4 C5 C6 116.7(2) . . ?
C4 C5 H5A 121.6 . . ?
C6 C5 H5A 121.6 . . ?
N2 C6 C5 133.10(18) . . ?
N2 C6 C1 105.99(17) . . ?
C5 C6 C1 120.90(19) . . ?
N1 C7 N2 112.63(17) . . ?
N1 C7 C8 120.08(15) . . ?
N2 C7 C8 127.29(15) . . ?
N3 C8 C9 120.97(19) . . ?
N3 C8 C7 112.82(15) . . ?
C9 C8 C7 126.19(18) . . ?
C8 C9 C10 118.3(2) . . ?
C8 C9 H9 120.9 . . ?
C10 C9 H9 120.9 . . ?
C11 C10 C9 120.2(2) . . ?
C11 C10 H10 119.9 . . ?
C9 C10 H10 119.9 . . ?
C10 C11 C12 118.4(2) . . ?
C10 C11 H11 120.8 . . ?
C12 C11 H11 120.8 . . ?
N3 C12 C11 121.52(18) . . ?
N3 C12 C13 115.48(15) . . ?
C11 C12 C13 122.97(19) . . ?
O2 C13 O1 126.16(18) . . ?
O2 C13 C12 117.48(17) . . ?
O1 C13 C12 116.32(17) . . ?
N4 C14 C15 130.83(14) . . ?
N4 C14 C19 108.82(14) . . ?
C15 C14 C19 120.35(15) . . ?
C16 C15 C14 117.59(16) . . ?
C16 C15 H15 121.2 . . ?
C14 C15 H15 121.2 . . ?
C15 C16 C17 121.81(18) . . ?
C15 C16 H16 119.1 . . ?
C17 C16 H16 119.1 . . ?
C18 C17 C16 121.70(19) . . ?
C18 C17 H17 119.1 . . ?
C16 C17 H17 119.1 . . ?
C17 C18 C19 116.58(16) . . ?
C17 C18 H18 121.7 . . ?
C19 C18 H18 121.7 . . ?
N5 C19 C18 132.49(15) . . ?
N5 C19 C14 105.55(14) . . ?
C18 C19 C14 121.92(16) . . ?
N4 C20 N5 112.34(14) . . ?
N4 C20 C21 119.23(13) . . ?
N5 C20 C21 128.41(14) . . ?
N6 C21 C22 120.26(15) . . ?
N6 C21 C20 111.23(13) . . ?
C22 C21 C20 128.51(14) . . ?
C23 C22 C21 118.47(16) . . ?
C23 C22 H22 120.8 . . ?
C21 C22 H22 120.8 . . ?
C24 C23 C22 120.18(17) . . ?
C24 C23 H23 119.9 . . ?
C22 C23 H23 119.9 . . ?
C23 C24 C25 119.22(17) . . ?
C23 C24 H24 120.4 . . ?
C25 C24 H24 120.4 . . ?
N6 C25 C24 120.06(15) . . ?
N6 C25 C26 113.92(14) . . ?
C24 C25 C26 126.02(16) . . ?
O4 C26 O3 126.69(17) . . ?
O4 C26 C25 118.40(16) . . ?
O3 C26 C25 114.87(15) . . ?

loop_
_geom_bond_atom_site_label_1
_geom_bond_atom_site_label_2
_geom_bond_distance
_geom_bond_site_symmetry_2
_geom_bond_publ_flag
Zn1 N6 1.9481(13) . ?
Zn1 N3 1.9725(13) . ?
Zn1 N4 2.1188(12) . ?
Zn1 O3 2.1304(12) . ?
Zn1 N1 2.2093(15) . ?
Zn1 O1 2.2891(14) . ?
O1 C13 1.262(2) . ?
O2 C13 1.240(3) . ?
O3 C26 1.271(2) . ?
O4 C26 1.218(2) . ?
O1W H1WA 0.843(6) . ?
O1W H1WB 0.846(7) . ?
O2W H2WA 0.836(7) . ?
O2W H2WB 0.837(8) . ?
O2W' H2WB' 0.838(7) . ?
O2W' H2WA' 0.839(7) . ?
N1 C7 1.319(2) . ?
N1 C1 1.378(3) . ?
N2 C7 1.352(2) . ?
N2 C6 1.371(3) . ?
N2 H2 0.8600 . ?
N3 C12 1.334(3) . ?
N3 C8 1.342(2) . ?
N4 C20 1.324(2) . ?
N4 C14 1.376(2) . ?
N5 C20 1.352(2) . ?
N5 C19 1.383(2) . ?
N5 H5 0.8600 . ?
N6 C25 1.333(2) . ?
N6 C21 1.3433(19) . ?
C1 C2 1.383(3) . ?
C1 C6 1.415(2) . ?
C2 C3 1.380(4) . ?
C2 H2A 0.9300 . ?
C3 C4 1.399(3) . ?
C3 H3 0.9300 . ?
C4 C5 1.363(4) . ?
C4 H4 0.9300 . ?
C5 C6 1.389(3) . ?
C5 H5A 0.9300 . ?
C7 C8 1.465(3) . ?
C8 C9 1.382(3) . ?
C9 C10 1.394(4) . ?
C9 H9 0.9300 . ?
C10 C11 1.372(3) . ?
C10 H10 0.9300 . ?
C11 C12 1.383(3) . ?
C11 H11 0.9300 . ?
C12 C13 1.513(3) . ?
C14 C15 1.397(2) . ?
C14 C19 1.407(2) . ?
C15 C16 1.368(3) . ?
C15 H15 0.9300 . ?
C16 C17 1.400(3) . ?
C16 H16 0.9300 . ?
C17 C18 1.383(3) . ?
C17 H17 0.9300 . ?
C18 C19 1.390(3) . ?
C18 H18 0.9300 . ?
C20 C21 1.459(2) . ?
C21 C22 1.386(2) . ?
C22 C23 1.384(3) . ?
C22 H22 0.9300 . ?
C23 C24 1.373(3) . ?
C23 H23 0.9300 . ?
C24 C25 1.386(2) . ?
C24 H24 0.9300 . ?
C25 C26 1.517(2) . ?

loop_
_geom_hbond_atom_site_label_D
_geom_hbond_atom_site_label_H
_geom_hbond_atom_site_label_A
_geom_hbond_distance_DH
_geom_hbond_distance_HA
_geom_hbond_distance_DA
_geom_hbond_angle_DHA
_geom_hbond_site_symmetry_A
O1W H1WA O2 0.843(6) 2.067(9) 2.753(3) 138.1(13) 1_554
O2W H2WB O2W' 0.837(8) 2.168(13) 2.927(7) 150.7(17) .
O2W' H2WA' O2W 0.839(7) 2.245(13) 2.927(7) 138.6(11) .
N2 H2 O3 0.86 2.13 2.8839(18) 145.3 3_676
N5 H5 O1 0.86 2.10 2.8291(16) 142.0 3_777

loop_
_geom_torsion_atom_site_label_1
_geom_torsion_atom_site_label_2
_geom_torsion_atom_site_label_3
_geom_torsion_atom_site_label_4
_geom_torsion
_geom_torsion_site_symmetry_1
_geom_torsion_site_symmetry_2
_geom_torsion_site_symmetry_3
_geom_torsion_site_symmetry_4
_geom_torsion_publ_flag
N6 Zn1 O1 C13 -167.56(11) . . . . ?
N3 Zn1 O1 C13 11.40(11) . . . . ?
N4 Zn1 O1 C13 -88.42(11) . . . . ?
O3 Zn1 O1 C13 114.10(11) . . . . ?
N1 Zn1 O1 C13 20.54(18) . . . . ?
N6 Zn1 O3 C26 5.12(13) . . . . ?
N3 Zn1 O3 C26 -175.97(13) . . . . ?
N4 Zn1 O3 C26 16.8(2) . . . . ?
N1 Zn1 O3 C26 -97.29(13) . . . . ?
O1 Zn1 O3 C26 107.99(13) . . . . ?
N6 Zn1 N1 C7 -179.80(11) . . . . ?
N3 Zn1 N1 C7 1.17(12) . . . . ?
N4 Zn1 N1 C7 99.88(12) . . . . ?
O3 Zn1 N1 C7 -100.75(12) . . . . ?
O1 Zn1 N1 C7 -7.90(19) . . . . ?
N6 Zn1 N1 C1 -5.2(2) . . . . ?
N3 Zn1 N1 C1 175.8(2) . . . . ?
N4 Zn1 N1 C1 -85.5(2) . . . . ?
O3 Zn1 N1 C1 73.9(2) . . . . ?
O1 Zn1 N1 C1 166.71(17) . . . . ?
N6 Zn1 N3 C12 38(3) . . . . ?
N4 Zn1 N3 C12 81.14(13) . . . . ?
O3 Zn1 N3 C12 -93.94(13) . . . . ?
N1 Zn1 N3 C12 176.16(14) . . . . ?
O1 Zn1 N3 C12 -7.82(12) . . . . ?
N6 Zn1 N3 C8 -137(3) . . . . ?
N4 Zn1 N3 C8 -93.20(13) . . . . ?
O3 Zn1 N3 C8 91.72(13) . . . . ?
N1 Zn1 N3 C8 1.82(12) . . . . ?
O1 Zn1 N3 C8 177.84(13) . . . . ?
N6 Zn1 N4 C20 -3.57(11) . . . . ?
N3 Zn1 N4 C20 177.43(11) . . . . ?
O3 Zn1 N4 C20 -15.2(2) . . . . ?
N1 Zn1 N4 C20 98.03(12) . . . . ?
O1 Zn1 N4 C20 -105.99(11) . . . . ?
N6 Zn1 N4 C14 -176.6(2) . . . . ?
N3 Zn1 N4 C14 4.4(2) . . . . ?
O3 Zn1 N4 C14 171.77(17) . . . . ?
N1 Zn1 N4 C14 -75.0(2) . . . . ?
O1 Zn1 N4 C14 80.98(19) . . . . ?
N3 Zn1 N6 C25 -136(3) . . . . ?
N4 Zn1 N6 C25 -179.70(14) . . . . ?
O3 Zn1 N6 C25 -4.22(13) . . . . ?
N1 Zn1 N6 C25 85.66(13) . . . . ?
O1 Zn1 N6 C25 -90.80(13) . . . . ?
N3 Zn1 N6 C21 48(3) . . . . ?
N4 Zn1 N6 C21 4.17(12) . . . . ?
O3 Zn1 N6 C21 179.65(13) . . . . ?
N1 Zn1 N6 C21 -90.46(13) . . . . ?
O1 Zn1 N6 C21 93.07(13) . . . . ?
C7 N1 C1 C2 -178.7(2) . . . . ?
Zn1 N1 C1 C2 6.6(4) . . . . ?
C7 N1 C1 C6 -0.3(2) . . . . ?
Zn1 N1 C1 C6 -174.97(16) . . . . ?
N1 C1 C2 C3 179.3(2) . . . . ?
C6 C1 C2 C3 1.0(3) . . . . ?
C1 C2 C3 C4 0.2(3) . . . . ?
C2 C3 C4 C5 -0.8(4) . . . . ?
C3 C4 C5 C6 0.3(4) . . . . ?
C7 N2 C6 C5 -179.5(2) . . . . ?
C7 N2 C6 C1 -0.3(2) . . . . ?
C4 C5 C6 N2 -179.9(2) . . . . ?
C4 C5 C6 C1 1.0(3) . . . . ?
N1 C1 C6 N2 0.4(2) . . . . ?
C2 C1 C6 N2 178.98(18) . . . . ?
N1 C1 C6 C5 179.73(19) . . . . ?
C2 C1 C6 C5 -1.7(3) . . . . ?
C1 N1 C7 N2 0.1(2) . . . . ?
Zn1 N1 C7 N2 176.89(12) . . . . ?
C1 N1 C7 C8 179.36(16) . . . . ?
Zn1 N1 C7 C8 -3.9(2) . . . . ?
C6 N2 C7 N1 0.1(2) . . . . ?
C6 N2 C7 C8 -179.07(18) . . . . ?
C12 N3 C8 C9 0.1(3) . . . . ?
Zn1 N3 C8 C9 174.42(15) . . . . ?
C12 N3 C8 C7 -178.50(15) . . . . ?
Zn1 N3 C8 C7 -4.23(19) . . . . ?
N1 C7 C8 N3 5.5(2) . . . . ?
N2 C7 C8 N3 -175.40(17) . . . . ?
N1 C7 C8 C9 -173.11(19) . . . . ?
N2 C7 C8 C9 6.0(3) . . . . ?
N3 C8 C9 C10 -0.4(3) . . . . ?
C7 C8 C9 C10 178.0(2) . . . . ?
C8 C9 C10 C11 0.5(4) . . . . ?
C9 C10 C11 C12 -0.3(3) . . . . ?
C8 N3 C12 C11 0.0(3) . . . . ?
Zn1 N3 C12 C11 -174.25(14) . . . . ?
C8 N3 C12 C13 178.22(15) . . . . ?
Zn1 N3 C12 C13 3.9(2) . . . . ?
C10 C11 C12 N3 0.1(3) . . . . ?
C10 C11 C12 C13 -178.0(2) . . . . ?
Zn1 O1 C13 O2 164.99(17) . . . . ?
Zn1 O1 C13 C12 -12.67(18) . . . . ?
N3 C12 C13 O2 -170.67(17) . . . . ?
C11 C12 C13 O2 7.5(3) . . . . ?
N3 C12 C13 O1 7.2(2) . . . . ?
C11 C12 C13 O1 -174.64(18) . . . . ?
C20 N4 C14 C15 -179.68(19) . . . . ?
Zn1 N4 C14 C15 -6.5(3) . . . . ?
C20 N4 C14 C19 -0.06(19) . . . . ?
Zn1 N4 C14 C19 173.13(14) . . . . ?
N4 C14 C15 C16 178.56(18) . . . . ?
C19 C14 C15 C16 -1.0(3) . . . . ?
C14 C15 C16 C17 -1.0(3) . . . . ?
C15 C16 C17 C18 2.4(3) . . . . ?
C16 C17 C18 C19 -1.6(3) . . . . ?
C20 N5 C19 C18 177.6(2) . . . . ?
C20 N5 C19 C14 -0.07(19) . . . . ?
C17 C18 C19 N5 -177.80(19) . . . . ?
C17 C18 C19 C14 -0.4(3) . . . . ?
N4 C14 C19 N5 0.08(19) . . . . ?
C15 C14 C19 N5 179.75(16) . . . . ?
N4 C14 C19 C18 -177.92(17) . . . . ?
C15 C14 C19 C18 1.8(3) . . . . ?
C14 N4 C20 N5 0.02(19) . . . . ?
Zn1 N4 C20 N5 -175.64(11) . . . . ?
C14 N4 C20 C21 178.44(15) . . . . ?
Zn1 N4 C20 C21 2.78(19) . . . . ?
C19 N5 C20 N4 0.0(2) . . . . ?
C19 N5 C20 C21 -178.20(17) . . . . ?
C25 N6 C21 C22 0.3(3) . . . . ?
Zn1 N6 C21 C22 176.33(13) . . . . ?
C25 N6 C21 C20 -179.79(15) . . . . ?
Zn1 N6 C21 C20 -3.80(19) . . . . ?
N4 C20 C21 N6 0.3(2) . . . . ?
N5 C20 C21 N6 178.46(16) . . . . ?
N4 C20 C21 C22 -179.82(18) . . . . ?
N5 C20 C21 C22 -1.7(3) . . . . ?
N6 C21 C22 C23 0.2(3) . . . . ?
C20 C21 C22 C23 -179.67(18) . . . . ?
C21 C22 C23 C24 -0.6(3) . . . . ?
C22 C23 C24 C25 0.5(3) . . . . ?
C21 N6 C25 C24 -0.4(3) . . . . ?
Zn1 N6 C25 C24 -176.47(14) . . . . ?
C21 N6 C25 C26 178.98(15) . . . . ?
Zn1 N6 C25 C26 2.9(2) . . . . ?
C23 C24 C25 N6 0.0(3) . . . . ?
C23 C24 C25 C26 -179.36(19) . . . . ?
Zn1 O3 C26 O4 172.8(2) . . . . ?
Zn1 O3 C26 C25 -5.0(2) . . . . ?
N6 C25 C26 O4 -176.32(19) . . . . ?
C24 C25 C26 O4 3.0(3) . . . . ?
N6 C25 C26 O3 1.7(2) . . . . ?
C24 C25 C26 O3 -178.95(19) . . . . ?
